data_4079711
loop_
_publ_author_name
'Donnelly, Kate F.'
'Lalrempuia, Ralte'
'M\"uller-Bunz, Helge'
'Albrecht, Martin'

_publ_section_title
;
 Regioselective Electrophilic C--H Bond Activation in Triazolylidene Metal
 Complexes Containing a N-Bound Phenyl Substituent
;
_journal_issue 23
_journal_name_full Organometallics
_journal_page_first 8414
_journal_paper_doi 10.1021/om300983m
_journal_volume 31
_journal_year 2012
_chemical_formula_moiety 'C23 H25 Cl N3 Rh'
_chemical_formula_sum 'C23 H25 Cl N3 Rh'
_chemical_formula_weight 481.82
_chemical_name_systematic
; 
 ? 
;
_space_group_IT_number 2
_symmetry_cell_setting triclinic
_symmetry_space_group_name_Hall '-P 1'
_symmetry_space_group_name_H-M 'P -1'
_atom_sites_solution_hydrogens geom
_atom_sites_solution_primary direct
_atom_sites_solution_secondary difmap
_audit_creation_method SHELXL-97
_cell_angle_alpha 104.585(2)
_cell_angle_beta 93.0047(17)
_cell_angle_gamma 100.7580(16)
_cell_formula_units_Z 2
_cell_length_a 7.68780(13)
_cell_length_b 9.0852(2)
_cell_length_c 15.2939(4)
_cell_measurement_reflns_used 12377
_cell_measurement_temperature 100(2)
_cell_measurement_theta_max 29.2667
_cell_measurement_theta_min 2.7063
_cell_volume 1010.05(4)
_computing_cell_refinement
; 
CrysAlisPro, Agilent Technologies, 
Version 1.171.36.20 (release 27-06-2012 CrysAlis171 .NET) 
(compiled Jul 11 2012,15:38:31) 
;
_computing_data_collection
; 
CrysAlisPro, Agilent Technologies, 
Version 1.171.36.20 (release 27-06-2012 CrysAlis171 .NET) 
(compiled Jul 11 2012,15:38:31) 
;
_computing_data_reduction
; 
CrysAlisPro, Agilent Technologies, 
Version 1.171.36.20 (release 27-06-2012 CrysAlis171 .NET) 
(compiled Jul 11 2012,15:38:31) 
;
_computing_structure_refinement 'SHELXL-97 (Sheldrick, 2008)'
_computing_structure_solution 'SHELXS-97 (Sheldrick, 2008)'
_diffrn_ambient_temperature 100(2)
_diffrn_detector_area_resol_mean 10.3196
_diffrn_measured_fraction_theta_full 0.993
_diffrn_measured_fraction_theta_max 0.895
_diffrn_measurement_device_type 'SuperNova, Dual, Cu at zero, Atlas'
_diffrn_measurement_method '\w scans'
_diffrn_radiation_monochromator mirror
_diffrn_radiation_source 'SuperNova (Mo) X-ray Source'
_diffrn_radiation_type MoK\a
_diffrn_radiation_wavelength 0.71073
_diffrn_reflns_av_R_equivalents 0.0268
_diffrn_reflns_av_sigmaI/netI 0.0265
_diffrn_reflns_limit_h_max 10
_diffrn_reflns_limit_h_min -10
_diffrn_reflns_limit_k_max 12
_diffrn_reflns_limit_k_min -12
_diffrn_reflns_limit_l_max 19
_diffrn_reflns_limit_l_min -20
_diffrn_reflns_number 17463
_diffrn_reflns_theta_full 27.00
_diffrn_reflns_theta_max 29.33
_diffrn_reflns_theta_min 2.71
_exptl_absorpt_coefficient_mu 0.991
_exptl_absorpt_correction_T_max 0.842
_exptl_absorpt_correction_T_min 0.739
_exptl_absorpt_correction_type analytical
_exptl_absorpt_process_details
; 
CrysAlisPro, Agilent Technologies, 
Version 1.171.36.20 (release 27-06-2012 CrysAlis171 .NET) 
(compiled Jul 11 2012,15:38:31) 
Analytical numeric absorption correction using a multifaceted crystal 
model based on expressions derived by R.C. Clark & J.S. Reid. 
(Clark, R. C. & Reid, J. S. (1995). Acta Cryst. A51, 887-897) 
;
_exptl_crystal_colour yellow
_exptl_crystal_density_diffrn 1.584
_exptl_crystal_density_method 'not measured'
_exptl_crystal_description block
_exptl_crystal_F_000 492
_exptl_crystal_size_max 0.3868
_exptl_crystal_size_mid 0.3535
_exptl_crystal_size_min 0.1934
_refine_diff_density_max 1.011
_refine_diff_density_min -0.443
_refine_diff_density_rms 0.069
_refine_ls_extinction_method none
_refine_ls_goodness_of_fit_ref 1.059
_refine_ls_hydrogen_treatment mixed
_refine_ls_matrix_type full
_refine_ls_number_parameters 270
_refine_ls_number_reflns 4961
_refine_ls_number_restraints 0
_refine_ls_restrained_S_all 1.059
_refine_ls_R_factor_all 0.0242
_refine_ls_R_factor_gt 0.0215
_refine_ls_shift/su_max 0.002
_refine_ls_shift/su_mean 0.000
_refine_ls_structure_factor_coef Fsqd
_refine_ls_weighting_details 'calc w=1/[\s^2^(Fo^2^)+(0.0169P)^2^+0.7484P] where P=(Fo^2^+2Fc^2^)/3'
_refine_ls_weighting_scheme calc
_refine_ls_wR_factor_gt 0.0483
_refine_ls_wR_factor_ref 0.0496
_reflns_number_gt 4674
_reflns_number_total 4961
_reflns_threshold_expression I>2\s(I)
_cod_data_source_file om300983m_si_002.cif
_cod_data_source_block alb183(2)
_cod_original_cell_volume 1010.04(4)
_cod_database_code 4079711

loop_
_symmetry_equiv_pos_as_xyz
'x, y, z'
'-x, -y, -z'

loop_
_atom_site_label
_atom_site_type_symbol
_atom_site_fract_x
_atom_site_fract_y
_atom_site_fract_z
_atom_site_U_iso_or_equiv
_atom_site_adp_type
_atom_site_occupancy
_atom_site_symmetry_multiplicity
_atom_site_calc_flag
_atom_site_refinement_flags
Rh Rh 0.719610(16) 0.594412(14) 0.753441(8) 0.01005(4) Uani 1 1 d .
Cl Cl 0.51971(5) 0.74907(5) 0.82264(3) 0.01704(9) Uani 1 1 d .
C1 C 0.6677(2) 0.46422(18) 0.84350(11) 0.0117(3) Uani 1 1 d .
C2 C 0.5504(2) 0.32118(18) 0.82596(11) 0.0122(3) Uani 1 1 d .
C3 C 0.4499(2) 0.22738(19) 0.73879(11) 0.0132(3) Uani 1 1 d .
C4 C 0.4709(2) 0.0762(2) 0.70015(12) 0.0188(3) Uani 1 1 d .
H4 H 0.5411 0.0284 0.7330 0.023 Uiso 1 1 calc R
C5 C 0.3896(2) -0.0045(2) 0.61384(13) 0.0238(4) Uani 1 1 d .
H5 H 0.4075 -0.1061 0.5870 0.029 Uiso 1 1 calc R
C6 C 0.2823(3) 0.0626(2) 0.56664(12) 0.0261(4) Uani 1 1 d .
H6 H 0.2269 0.0072 0.5075 0.031 Uiso 1 1 calc R
C7 C 0.2562(3) 0.2112(2) 0.60609(13) 0.0254(4) Uani 1 1 d .
H7 H 0.1798 0.2561 0.5745 0.030 Uiso 1 1 calc R
C8 C 0.3409(2) 0.2944(2) 0.69131(12) 0.0187(3) Uani 1 1 d .
H8 H 0.3249 0.3970 0.7173 0.022 Uiso 1 1 calc R
N1 N 0.72171(17) 0.49212(15) 0.93457(9) 0.0112(3) Uani 1 1 d .
C9 C 0.8478(2) 0.62104(18) 0.99296(11) 0.0127(3) Uani 1 1 d .
C10 C 0.8628(2) 0.6368(2) 1.08644(11) 0.0161(3) Uani 1 1 d .
H10 H 0.7914 0.5634 1.1112 0.019 Uiso 1 1 calc R
C11 C 0.9844(2) 0.7621(2) 1.14243(12) 0.0186(4) Uani 1 1 d .
H11 H 0.9952 0.7749 1.2062 0.022 Uiso 1 1 calc R
C12 C 1.0902(2) 0.8688(2) 1.10643(12) 0.0195(4) Uani 1 1 d .
H12 H 1.1722 0.9546 1.1453 0.023 Uiso 1 1 calc R
C13 C 1.0753(2) 0.8490(2) 1.01329(12) 0.0187(3) Uani 1 1 d .
H13 H 1.1495 0.9205 0.9883 0.022 Uiso 1 1 calc R
C14 C 0.9533(2) 0.72637(19) 0.95641(12) 0.0157(3) Uani 1 1 d .
H14 H 0.9421 0.7146 0.8927 0.019 Uiso 1 1 calc R
N2 N 0.64783(18) 0.38090(16) 0.97279(9) 0.0130(3) Uani 1 1 d .
N3 N 0.54437(17) 0.27827(16) 0.90512(9) 0.0125(3) Uani 1 1 d .
C15 C 0.4424(2) 0.13730(19) 0.92327(12) 0.0163(3) Uani 1 1 d .
H15A H 0.5012 0.0503 0.9009 0.024 Uiso 1 1 calc R
H15B H 0.3217 0.1130 0.8922 0.024 Uiso 1 1 calc R
H15C H 0.4362 0.1546 0.9888 0.024 Uiso 1 1 calc R
C16 C 0.6957(2) 0.6580(2) 0.62458(11) 0.0168(3) Uani 1 1 d .
H16 H 0.577(3) 0.674(3) 0.6196(15) 0.028(6) Uiso 1 1 d .
C17 C 0.8177(2) 0.7731(2) 0.68526(12) 0.0168(3) Uani 1 1 d .
H17 H 0.775(3) 0.857(2) 0.7191(14) 0.019(5) Uiso 1 1 d .
C18 C 1.0174(2) 0.7926(2) 0.68799(13) 0.0236(4) Uani 1 1 d .
H18A H 1.0728 0.8679 0.7459 0.028 Uiso 1 1 calc R
H18B H 1.0580 0.8368 0.6378 0.028 Uiso 1 1 calc R
C19 C 1.0821(2) 0.6405(2) 0.67961(12) 0.0200(4) Uani 1 1 d .
H19A H 1.0877 0.5906 0.6146 0.024 Uiso 1 1 calc R
H19B H 1.2041 0.6644 0.7109 0.024 Uiso 1 1 calc R
C20 C 0.9623(2) 0.5272(2) 0.71986(11) 0.0159(3) Uani 1 1 d .
H20 H 1.017(3) 0.507(2) 0.7732(14) 0.016(5) Uiso 1 1 d .
C21 C 0.8182(2) 0.4119(2) 0.67097(11) 0.0152(3) Uani 1 1 d .
H21 H 0.784(3) 0.322(2) 0.6926(14) 0.019(5) Uiso 1 1 d .
C22 C 0.7527(2) 0.3858(2) 0.57206(11) 0.0184(3) Uani 1 1 d .
H22A H 0.6322 0.3185 0.5591 0.022 Uiso 1 1 calc R
H22B H 0.8326 0.3307 0.5335 0.022 Uiso 1 1 calc R
C23 C 0.7457(2) 0.5380(2) 0.54705(11) 0.0184(3) Uani 1 1 d .
H23A H 0.8635 0.5807 0.5302 0.022 Uiso 1 1 calc R
H23B H 0.6574 0.5162 0.4935 0.022 Uiso 1 1 calc R

loop_
_atom_site_aniso_label
_atom_site_aniso_U_11
_atom_site_aniso_U_22
_atom_site_aniso_U_33
_atom_site_aniso_U_23
_atom_site_aniso_U_13
_atom_site_aniso_U_12
Rh 0.01269(7) 0.00941(7) 0.00795(6) 0.00213(5) 0.00087(4) 0.00233(5)
Cl 0.01959(19) 0.01638(19) 0.01604(19) 0.00245(15) 0.00289(15) 0.00821(16)
C1 0.0130(7) 0.0126(7) 0.0106(7) 0.0023(6) 0.0029(6) 0.0061(6)
C2 0.0146(7) 0.0121(7) 0.0120(7) 0.0043(6) 0.0030(6) 0.0060(6)
C3 0.0128(7) 0.0156(8) 0.0115(7) 0.0051(6) 0.0035(6) 0.0008(6)
C4 0.0181(8) 0.0172(8) 0.0200(9) 0.0032(7) 0.0018(7) 0.0029(7)
C5 0.0244(9) 0.0201(9) 0.0201(9) -0.0019(7) 0.0028(7) -0.0025(7)
C6 0.0268(10) 0.0312(10) 0.0129(8) 0.0051(8) -0.0025(7) -0.0098(8)
C7 0.0245(9) 0.0300(10) 0.0226(9) 0.0156(8) -0.0052(7) -0.0015(8)
C8 0.0197(8) 0.0199(9) 0.0183(8) 0.0099(7) 0.0016(7) 0.0020(7)
N1 0.0139(6) 0.0107(6) 0.0098(6) 0.0027(5) 0.0021(5) 0.0045(5)
C9 0.0134(7) 0.0116(7) 0.0130(7) 0.0005(6) -0.0003(6) 0.0067(6)
C10 0.0190(8) 0.0172(8) 0.0134(8) 0.0034(6) 0.0018(6) 0.0075(7)
C11 0.0214(8) 0.0231(9) 0.0110(8) 0.0002(7) -0.0016(6) 0.0102(7)
C12 0.0180(8) 0.0170(8) 0.0200(9) -0.0020(7) -0.0038(7) 0.0061(7)
C13 0.0177(8) 0.0155(8) 0.0221(9) 0.0043(7) -0.0002(7) 0.0033(7)
C14 0.0176(8) 0.0153(8) 0.0137(8) 0.0028(6) -0.0001(6) 0.0041(7)
N2 0.0163(6) 0.0118(6) 0.0123(6) 0.0041(5) 0.0031(5) 0.0047(5)
N3 0.0142(6) 0.0122(6) 0.0125(6) 0.0039(5) 0.0030(5) 0.0045(5)
C15 0.0200(8) 0.0135(8) 0.0183(8) 0.0084(7) 0.0057(7) 0.0039(7)
C16 0.0205(8) 0.0203(9) 0.0129(8) 0.0091(7) 0.0026(6) 0.0062(7)
C17 0.0241(9) 0.0135(8) 0.0147(8) 0.0072(7) 0.0048(7) 0.0032(7)
C18 0.0234(9) 0.0192(9) 0.0252(10) 0.0057(8) 0.0056(7) -0.0035(7)
C19 0.0144(8) 0.0246(9) 0.0192(9) 0.0055(7) 0.0023(7) 0.0000(7)
C20 0.0159(8) 0.0207(9) 0.0130(8) 0.0048(7) 0.0031(6) 0.0079(7)
C21 0.0199(8) 0.0134(8) 0.0137(8) 0.0028(6) 0.0070(6) 0.0063(7)
C22 0.0200(8) 0.0176(8) 0.0126(8) -0.0024(7) 0.0030(6) -0.0006(7)
C23 0.0189(8) 0.0245(9) 0.0098(8) 0.0032(7) 0.0005(6) 0.0017(7)

loop_
_atom_type_symbol
_atom_type_description
_atom_type_scat_dispersion_real
_atom_type_scat_dispersion_imag
_atom_type_scat_source
C C 0.0033 0.0016 'International Tables Vol C Tables 4.2.6.8 and 6.1.1.4'
H H 0.0000 0.0000 'International Tables Vol C Tables 4.2.6.8 and 6.1.1.4'
N N 0.0061 0.0033 'International Tables Vol C Tables 4.2.6.8 and 6.1.1.4'
Cl Cl 0.1484 0.1585 'International Tables Vol C Tables 4.2.6.8 and 6.1.1.4'
Rh Rh -1.1178 0.9187 'International Tables Vol C Tables 4.2.6.8 and 6.1.1.4'

loop_
_geom_angle_atom_site_label_1
_geom_angle_atom_site_label_2
_geom_angle_atom_site_label_3
_geom_angle
C1 Rh C21 88.89(6)
C1 Rh C20 95.99(6)
C21 Rh C20 38.82(7)
C1 Rh C17 165.97(7)
C21 Rh C17 97.88(7)
C20 Rh C17 82.00(7)
C1 Rh C16 157.46(7)
C21 Rh C16 81.59(7)
C20 Rh C16 89.34(7)
C17 Rh C16 36.56(7)
C1 Rh Cl 88.40(4)
C21 Rh Cl 161.52(5)
C20 Rh Cl 159.63(5)
C17 Rh Cl 88.92(5)
C16 Rh Cl 94.19(5)
N1 C1 C2 101.73(13)
N1 C1 Rh 132.26(12)
C2 C1 Rh 125.87(12)
N3 C2 C1 107.60(14)
N3 C2 C3 124.38(14)
C1 C2 C3 128.01(15)
C4 C3 C8 119.41(16)
C4 C3 C2 121.04(15)
C8 C3 C2 119.42(15)
C5 C4 C3 120.22(17)
C5 C4 H4 119.9
C3 C4 H4 119.9
C6 C5 C4 120.25(18)
C6 C5 H5 119.9
C4 C5 H5 119.9
C5 C6 C7 119.74(17)
C5 C6 H6 120.1
C7 C6 H6 120.1
C8 C7 C6 120.37(17)
C8 C7 H7 119.8
C6 C7 H7 119.8
C7 C8 C3 119.95(17)
C7 C8 H8 120.0
C3 C8 H8 120.0
N2 N1 C1 114.70(13)
N2 N1 C9 116.23(13)
C1 N1 C9 129.06(14)
C14 C9 C10 120.91(15)
C14 C9 N1 120.10(14)
C10 C9 N1 118.99(15)
C11 C10 C9 118.64(16)
C11 C10 H10 120.7
C9 C10 H10 120.7
C12 C11 C10 120.87(16)
C12 C11 H11 119.6
C10 C11 H11 119.6
C13 C12 C11 119.44(16)
C13 C12 H12 120.3
C11 C12 H12 120.3
C14 C13 C12 120.63(17)
C14 C13 H13 119.7
C12 C13 H13 119.7
C9 C14 C13 119.49(16)
C9 C14 H14 120.3
C13 C14 H14 120.3
N3 N2 N1 103.36(12)
N2 N3 C2 112.62(13)
N2 N3 C15 117.95(13)
C2 N3 C15 129.43(14)
N3 C15 H15A 109.5
N3 C15 H15B 109.5
H15A C15 H15B 109.5
N3 C15 H15C 109.5
H15A C15 H15C 109.5
H15B C15 H15C 109.5
C17 C16 C23 123.80(16)
C17 C16 Rh 71.20(10)
C23 C16 Rh 111.45(11)
C17 C16 H16 116.8(14)
C23 C16 H16 116.6(14)
Rh C16 H16 103.6(14)
C16 C17 C18 125.48(16)
C16 C17 Rh 72.24(10)
C18 C17 Rh 108.07(12)
C16 C17 H17 116.8(12)
C18 C17 H17 116.4(12)
Rh C17 H17 101.1(13)
C17 C18 C19 113.52(15)
C17 C18 H18A 108.9
C19 C18 H18A 108.9
C17 C18 H18B 108.9
C19 C18 H18B 108.9
H18A C18 H18B 107.7
C20 C19 C18 112.78(14)
C20 C19 H19A 109.0
C18 C19 H19A 109.0
C20 C19 H19B 109.0
C18 C19 H19B 109.0
H19A C19 H19B 107.8
C21 C20 C19 124.68(15)
C21 C20 Rh 70.10(9)
C19 C20 Rh 113.36(11)
C21 C20 H20 115.9(12)
C19 C20 H20 114.7(12)
Rh C20 H20 107.5(11)
C20 C21 C22 125.64(16)
C20 C21 Rh 71.08(9)
C22 C21 Rh 110.50(11)
C20 C21 H21 117.5(12)
C22 C21 H21 113.1(12)
Rh C21 H21 108.1(12)
C21 C22 C23 112.68(14)
C21 C22 H22A 109.1
C23 C22 H22A 109.1
C21 C22 H22B 109.1
C23 C22 H22B 109.1
H22A C22 H22B 107.8
C16 C23 C22 112.05(14)
C16 C23 H23A 109.2
C22 C23 H23A 109.2
C16 C23 H23B 109.2
C22 C23 H23B 109.2
H23A C23 H23B 107.9

loop_
_geom_bond_atom_site_label_1
_geom_bond_atom_site_label_2
_geom_bond_distance
Rh C1 2.0390(16)
Rh C21 2.1051(16)
Rh C20 2.1178(16)
Rh C17 2.1839(17)
Rh C16 2.1971(17)
Rh Cl 2.3841(4)
C1 N1 1.378(2)
C1 C2 1.391(2)
C2 N3 1.363(2)
C2 C3 1.475(2)
C3 C4 1.395(2)
C3 C8 1.396(2)
C4 C5 1.388(3)
C4 H4 0.9500
C5 C6 1.385(3)
C5 H5 0.9500
C6 C7 1.390(3)
C6 H6 0.9500
C7 C8 1.388(3)
C7 H7 0.9500
C8 H8 0.9500
N1 N2 1.3428(19)
N1 C9 1.438(2)
C9 C14 1.383(2)
C9 C10 1.397(2)
C10 C11 1.389(2)
C10 H10 0.9500
C11 C12 1.388(3)
C11 H11 0.9500
C12 C13 1.386(3)
C12 H12 0.9500
C13 C14 1.384(2)
C13 H13 0.9500
C14 H14 0.9500
N2 N3 1.3130(19)
N3 C15 1.469(2)
C15 H15A 0.9800
C15 H15B 0.9800
C15 H15C 0.9800
C16 C17 1.374(2)
C16 C23 1.515(2)
C16 H16 0.95(2)
C17 C18 1.510(2)
C17 H17 0.93(2)
C18 C19 1.532(3)
C18 H18A 0.9900
C18 H18B 0.9900
C19 C20 1.520(2)
C19 H19A 0.9900
C19 H19B 0.9900
C20 C21 1.403(2)
C20 H20 0.97(2)
C21 C22 1.514(2)
C21 H21 0.95(2)
C22 C23 1.534(3)
C22 H22A 0.9900
C22 H22B 0.9900
C23 H23A 0.9900
C23 H23B 0.9900

loop_
_geom_torsion_atom_site_label_1
_geom_torsion_atom_site_label_2
_geom_torsion_atom_site_label_3
_geom_torsion_atom_site_label_4
_geom_torsion
C21 Rh C1 N1 123.12(15)
C20 Rh C1 N1 84.90(15)
C17 Rh C1 N1 3.9(3)
C16 Rh C1 N1 -172.24(14)
Cl Rh C1 N1 -75.16(14)
C21 Rh C1 C2 -62.17(14)
C20 Rh C1 C2 -100.39(14)
C17 Rh C1 C2 178.6(2)
C16 Rh C1 C2 2.5(2)
Cl Rh C1 C2 99.54(13)
N1 C1 C2 N3 0.26(16)
Rh C1 C2 N3 -175.74(10)
N1 C1 C2 C3 -178.91(15)
Rh C1 C2 C3 5.1(2)
N3 C2 C3 C4 -57.9(2)
C1 C2 C3 C4 121.16(19)
N3 C2 C3 C8 126.39(17)
C1 C2 C3 C8 -54.6(2)
C8 C3 C4 C5 2.4(3)
C2 C3 C4 C5 -173.31(16)
C3 C4 C5 C6 -2.1(3)
C4 C5 C6 C7 -0.1(3)
C5 C6 C7 C8 1.9(3)
C6 C7 C8 C3 -1.5(3)
C4 C3 C8 C7 -0.6(3)
C2 C3 C8 C7 175.19(16)
C2 C1 N1 N2 -0.36(17)
Rh C1 N1 N2 175.26(11)
C2 C1 N1 C9 178.18(14)
Rh C1 N1 C9 -6.2(2)
N2 N1 C9 C14 168.55(14)
C1 N1 C9 C14 -10.0(2)
N2 N1 C9 C10 -10.8(2)
C1 N1 C9 C10 170.66(15)
C14 C9 C10 C11 0.9(2)
N1 C9 C10 C11 -179.72(14)
C9 C10 C11 C12 -0.6(2)
C10 C11 C12 C13 -0.6(3)
C11 C12 C13 C14 1.5(3)
C10 C9 C14 C13 0.0(2)
N1 C9 C14 C13 -179.39(14)
C12 C13 C14 C9 -1.2(2)
C1 N1 N2 N3 0.31(16)
C9 N1 N2 N3 -178.43(12)
N1 N2 N3 C2 -0.12(16)
N1 N2 N3 C15 179.40(12)
C1 C2 N3 N2 -0.10(17)
C3 C2 N3 N2 179.11(14)
C1 C2 N3 C15 -179.54(14)
C3 C2 N3 C15 -0.3(2)
C1 Rh C16 C17 178.44(14)
C21 Rh C16 C17 -115.60(11)
C20 Rh C16 C17 -77.41(11)
Cl Rh C16 C17 82.51(10)
C1 Rh C16 C23 -61.7(2)
C21 Rh C16 C23 4.24(12)
C20 Rh C16 C23 42.43(12)
C17 Rh C16 C23 119.84(17)
Cl Rh C16 C23 -157.65(11)
C23 C16 C17 C18 -3.8(3)
Rh C16 C17 C18 99.89(17)
C23 C16 C17 Rh -103.71(16)
C1 Rh C17 C16 -177.5(2)
C21 Rh C17 C16 64.24(11)
C20 Rh C17 C16 99.78(11)
Cl Rh C17 C16 -98.51(10)
C1 Rh C17 C18 60.0(3)
C21 Rh C17 C18 -58.21(13)
C20 Rh C17 C18 -22.67(12)
C16 Rh C17 C18 -122.45(17)
Cl Rh C17 C18 139.04(12)
C16 C17 C18 C19 -45.5(2)
Rh C17 C18 C19 35.20(18)
C17 C18 C19 C20 -30.9(2)
C18 C19 C20 C21 91.7(2)
C18 C19 C20 Rh 10.46(19)
C1 Rh C20 C21 80.70(11)
C17 Rh C20 C21 -113.30(11)
C16 Rh C20 C21 -77.35(11)
Cl Rh C20 C21 -177.65(11)
C1 Rh C20 C19 -159.12(12)
C21 Rh C20 C19 120.18(17)
C17 Rh C20 C19 6.89(12)
C16 Rh C20 C19 42.83(13)
Cl Rh C20 C19 -57.5(2)
C19 C20 C21 C22 -3.1(3)
Rh C20 C21 C22 102.11(16)
C19 C20 C21 Rh -105.20(16)
C1 Rh C21 C20 -101.00(11)
C17 Rh C21 C20 66.67(11)
C16 Rh C21 C20 99.50(11)
Cl Rh C21 C20 177.42(12)
C1 Rh C21 C22 137.04(12)
C20 Rh C21 C22 -121.97(17)
C17 Rh C21 C22 -55.30(13)
C16 Rh C21 C22 -22.46(12)
Cl Rh C21 C22 55.4(2)
C20 C21 C22 C23 -43.2(2)
Rh C21 C22 C23 37.67(17)
C17 C16 C23 C22 95.9(2)
Rh C16 C23 C22 14.75(17)
C21 C22 C23 C16 -34.4(2)
